data_7123461
loop_
_publ_author_name
'DuChane, Christine M.'
'Karpin, George W.'
'Ehrich, Marion'
'Falkinham, 3rd, Joseph O'
'Merola, Joseph S.'

_publ_section_title
;
 Iridium piano stool complexes with activity against <i>S. aureus</i> and
 MRSA: it is past time to truly think outside of the box.
;
_journal_issue 8
_journal_name_full MedChemComm
_journal_page_first 1391
_journal_page_last 1398
_journal_paper_doi 10.1039/c9md00140a
_journal_volume 10
_journal_year 2019
_chemical_formula_moiety '2(C16 H29 Cl Ir N2), 2(Cl), 0.5(C H2 Cl2)'
_chemical_formula_sum 'C32.5 H59 Cl5 Ir2 N4'
_chemical_formula_weight 1067.48
_space_group_crystal_system monoclinic
_space_group_IT_number 14
_space_group_name_Hall '-P 2ybc'
_space_group_name_H-M_alt 'P 1 21/c 1'
_symmetry_space_group_name_Hall '-P 2ybc'
_symmetry_space_group_name_H-M 'P 1 21/c 1'
_atom_sites_solution_hydrogens geom
_atom_sites_solution_primary direct
_audit_creation_date 2019-02-22
_audit_creation_method
;
Olex2 1.2
(compiled May 18 2018 14:05:52 for OlexSys, GUI svn.r5506)
;
_audit_update_record
;
2019-03-05 deposited with the CCDC.    2019-05-10 downloaded from the CCDC.
;
_cell_angle_alpha 90
_cell_angle_beta 93.8630(8)
_cell_angle_gamma 90
_cell_formula_units_Z 8
_cell_length_a 25.3023(2)
_cell_length_b 14.75173(12)
_cell_length_c 20.32938(18)
_cell_measurement_reflns_used 46460
_cell_measurement_temperature 99.9
_cell_measurement_theta_max 32.3996
_cell_measurement_theta_min 3.4712
_cell_volume 7570.76(11)
_computing_cell_refinement
;
CrysAlisPro, Oxford Diffraction Ltd.,
Version 1.171.34.44 (release 25-10-2010 CrysAlis171 .NET)
(compiled Oct 25 2010,18:11:34)
;
_computing_data_collection
;
CrysAlisPro, Oxford Diffraction Ltd.,
Version 1.171.34.44 (release 25-10-2010 CrysAlis171 .NET)
(compiled Oct 25 2010,18:11:34)
;
_computing_data_reduction
;
CrysAlisPro, Oxford Diffraction Ltd.,
Version 1.171.34.44 (release 25-10-2010 CrysAlis171 .NET)
(compiled Oct 25 2010,18:11:34)
;
_computing_molecular_graphics 'Olex2 (Dolomanov et al., 2009)'
_computing_publication_material 'Olex2 (Dolomanov et al., 2009)'
_computing_structure_refinement 'ShelXL (Sheldrick, 2015)'
_computing_structure_solution
;
SHELXS, G.M. Sheldrick, Acta Cryst.
(2008). A64, 112-122
;
_diffrn_ambient_temperature 99.9
_diffrn_detector_area_resol_mean 16.0122
_diffrn_measured_fraction_theta_full 0.997
_diffrn_measured_fraction_theta_max 0.944
_diffrn_measurement_details
;
#__ type_ start__ end____ width___ exp.time_
  1 omega -102.00    3.00   1.0000   30.0000
omega____ theta____ kappa____ phi______ frames
    -      -29.3753  -77.0000  150.0000 105

#__ type_ start__ end____ width___ exp.time_
  2 omega  -68.00   33.00   1.0000   30.0000
omega____ theta____ kappa____ phi______ frames
    -      -29.3753   92.0000 -115.0000 101

#__ type_ start__ end____ width___ exp.time_
  3 omega -110.00  -43.00   1.0000   30.0000
omega____ theta____ kappa____ phi______ frames
    -      -29.3753  178.0000 -120.0000 67

#__ type_ start__ end____ width___ exp.time_
  4 omega  -61.00   42.00   1.0000   30.0000
omega____ theta____ kappa____ phi______ frames
    -      -29.3753   77.0000 -180.0000 103

#__ type_ start__ end____ width___ exp.time_
  5 omega -102.00  -70.00   1.0000   30.0000
omega____ theta____ kappa____ phi______ frames
    -      -29.3753  -77.0000  -30.0000 32

#__ type_ start__ end____ width___ exp.time_
  6 omega  -53.00    2.00   1.0000   30.0000
omega____ theta____ kappa____ phi______ frames
    -      -29.3753  -77.0000  -30.0000 55

#__ type_ start__ end____ width___ exp.time_
  7 omega  -67.00   26.00   1.0000   30.0000
omega____ theta____ kappa____ phi______ frames
    -      -29.3753   92.0000   64.0000 93

#__ type_ start__ end____ width___ exp.time_
  8 omega -102.00    4.00   1.0000   30.0000
omega____ theta____ kappa____ phi______ frames
    -      -29.3753  -77.0000 -120.0000 106

#__ type_ start__ end____ width___ exp.time_
  9 omega  -99.00    4.00   1.0000   30.0000
omega____ theta____ kappa____ phi______ frames
    -      -29.3753  -77.0000   60.0000 103

#__ type_ start__ end____ width___ exp.time_
 10 omega -101.00  -75.00   1.0000   30.0000
omega____ theta____ kappa____ phi______ frames
    -      -29.3753  -38.0000  -90.0000 26

#__ type_ start__ end____ width___ exp.time_
 11 omega  -50.00    2.00   1.0000   30.0000
omega____ theta____ kappa____ phi______ frames
    -      -29.3753  -38.0000  -90.0000 52

#__ type_ start__ end____ width___ exp.time_
 12 omega  -24.00   44.00   1.0000   30.0000
omega____ theta____ kappa____ phi______ frames
    -      -29.3753   38.0000   30.0000 68
;
_diffrn_measurement_device_type 'Xcalibur, Eos, Gemini ultra'
_diffrn_measurement_method '\w scans'
_diffrn_orient_matrix_UB_11 -0.0030124000
_diffrn_orient_matrix_UB_12 -0.0200378000
_diffrn_orient_matrix_UB_13 -0.0255313000
_diffrn_orient_matrix_UB_21 -0.0327901000
_diffrn_orient_matrix_UB_22 0.0163616000
_diffrn_orient_matrix_UB_23 -0.0036843000
_diffrn_orient_matrix_UB_31 0.0117912000
_diffrn_orient_matrix_UB_32 0.0405318000
_diffrn_orient_matrix_UB_33 -0.0111242000
_diffrn_radiation_monochromator graphite
_diffrn_radiation_type MoK\a
_diffrn_radiation_wavelength 0.71073
_diffrn_reflns_av_R_equivalents 0.0659
_diffrn_reflns_av_unetI/netI 0.0486
_diffrn_reflns_Laue_measured_fraction_full 0.997
_diffrn_reflns_Laue_measured_fraction_max 0.944
_diffrn_reflns_limit_h_max 38
_diffrn_reflns_limit_h_min -38
_diffrn_reflns_limit_k_max 22
_diffrn_reflns_limit_k_min -21
_diffrn_reflns_limit_l_max 29
_diffrn_reflns_limit_l_min -30
_diffrn_reflns_number 161024
_diffrn_reflns_point_group_measured_fraction_full 0.997
_diffrn_reflns_point_group_measured_fraction_max 0.944
_diffrn_reflns_theta_full 25.000
_diffrn_reflns_theta_max 32.473
_diffrn_reflns_theta_min 3.478
_diffrn_source 'Enhance (Mo) X-ray Source'
_exptl_absorpt_coefficient_mu 7.405
_exptl_absorpt_correction_T_max 0.704
_exptl_absorpt_correction_T_min 0.183
_exptl_absorpt_correction_type gaussian
_exptl_absorpt_process_details
;
CrysAlisPro, Oxford Diffraction Ltd.,
Version 1.171.34.44 (release 25-10-2010 CrysAlis171 .NET)
(compiled Oct 25 2010,18:11:34)
Numerical absorption correction based on gaussian integration over
            a multifaceted crystal model
;
_exptl_crystal_colour 'clear yellow'
_exptl_crystal_colour_lustre clear
_exptl_crystal_colour_primary yellow
_exptl_crystal_density_diffrn 1.873
_exptl_crystal_description prism
_exptl_crystal_F_000 4168
_exptl_crystal_size_max 0.3461
_exptl_crystal_size_mid 0.0947
_exptl_crystal_size_min 0.0664
_refine_diff_density_max 2.305
_refine_diff_density_min -1.247
_refine_diff_density_rms 0.217
_refine_ls_extinction_method none
_refine_ls_goodness_of_fit_ref 1.082
_refine_ls_hydrogen_treatment constr
_refine_ls_matrix_type full
_refine_ls_number_parameters 804
_refine_ls_number_reflns 25813
_refine_ls_number_restraints 0
_refine_ls_restrained_S_all 1.082
_refine_ls_R_factor_all 0.0581
_refine_ls_R_factor_gt 0.0338
_refine_ls_shift/su_max 0.003
_refine_ls_shift/su_mean 0.000
_refine_ls_structure_factor_coef Fsqd
_refine_ls_weighting_details 'w=1/[\s^2^(Fo^2^)+(0.0152P)^2^+21.0339P] where P=(Fo^2^+2Fc^2^)/3'
_refine_ls_weighting_scheme calc
_refine_ls_wR_factor_gt 0.0586
_refine_ls_wR_factor_ref 0.0669
_reflns_Friedel_coverage 0.000
_reflns_number_gt 19864
_reflns_number_total 25813
_reflns_threshold_expression 'I > 2\s(I)'
_cod_data_source_file c9md00140a4.cif
_cod_data_source_block dmmxi044a_abs
_cod_depositor_comments 'Adding full bibliography for 7123460--7123461.cif.'
_cod_original_cell_volume 7570.75(11)
_cod_original_formula_sum 'C32.50 H59 Cl5 Ir2 N4'
_cod_database_code 7123461
_shelx_shelxl_version_number 2018/1
_chemical_oxdiff_formula 'C16 H29 Cl2 Ir N2'
_chemical_oxdiff_usercomment 'GW 61'
_shelx_space_group_comment
;
The symmetry employed for this shelxl refinement is uniquely defined
by the following loop, which should always be used as a source of
symmetry information in preference to the above space-group names.
They are only intended as comments.
;
_olex2_refinement_description
;
1. Fixed Uiso
 At 1.2 times of:
  All C(H) groups, All C(H,H) groups, All N(H,H) groups
 At 1.5 times of:
  All C(H,H,H) groups
2.a Ternary CH refined with riding coordinates:
 C11(H11), C16(H16), C27(H27), C32(H32), C43(H43), C48(H48), C59(H59), C64(H64)
2.b Secondary CH2 refined with riding coordinates:
 N1(H1A,H1B), N2(H2A,H2B), C12(H12A,H12B), C13(H13A,H13B), C14(H14A,H14B),
 C15(H15A,H15B), N3(H3A,H3B), N4(H4A,H4B), C28(H28A,H28B), C29(H29A,H29B),
 C30(H30A,H30B), C31(H31A,H31B), N5(H5A,H5B), N6(H6D,H6E), C44(H44A,H44B),
 C45(H45A,H45B), C46(H46A,H46B), C47(H47A,H47B), N7(H7D,H7E), N8(H8D,H8E),
 C60(H60A,H60B), C61(H61A,H61B), C62(H62A,H62B), C63(H63A,H63B), C65(H65A,H65B)
2.c Idealised Me refined as rotating group:
 C6(H6A,H6B,H6C), C7(H7A,H7B,H7C), C8(H8A,H8B,H8C), C9(H9A,H9B,H9C), C10(H10A,
 H10B,H10C), C22(H22A,H22B,H22C), C23(H23A,H23B,H23C), C24(H24A,H24B,H24C),
 C25(H25A,H25B,H25C), C26(H26A,H26B,H26C), C38(H38A,H38B,H38C), C39(H39A,H39B,
 H39C), C40(H40A,H40B,H40C), C41(H41A,H41B,H41C), C42(H42A,H42B,H42C), C54(H54A,
 H54B,H54C), C55(H55A,H55B,H55C), C56(H56A,H56B,H56C), C57(H57A,H57B,H57C),
 C58(H58A,H58B,H58C)
;
_olex2_submission_special_instructions 'No special instructions were received'

loop_
_space_group_symop_operation_xyz
'x, y, z'
'-x, y+1/2, -z+1/2'
'-x, -y, -z'
'x, -y-1/2, z-1/2'

loop_
_atom_site_label
_atom_site_type_symbol
_atom_site_fract_x
_atom_site_fract_y
_atom_site_fract_z
_atom_site_U_iso_or_equiv
_atom_site_adp_type
_atom_site_occupancy
_atom_site_site_symmetry_order
_atom_site_calc_flag
_atom_site_refinement_flags_posn
Ir1 Ir 0.94680(2) 0.46942(2) 0.68068(2) 0.01343(3) Uani 1 1 d .
Cl1 Cl 0.86146(4) 0.44856(6) 0.72466(5) 0.01693(18) Uani 1 1 d .
N1 N 0.98037(14) 0.3898(2) 0.76065(17) 0.0179(7) Uani 1 1 d .
H1A H 0.954081 0.360874 0.780772 0.022 Uiso 1 1 calc R
H1B H 1.002164 0.346966 0.744983 0.022 Uiso 1 1 calc R
N2 N 0.96334(13) 0.5707(2) 0.75312(17) 0.0183(7) Uani 1 1 d .
H2A H 0.989636 0.606959 0.739631 0.022 Uiso 1 1 calc R
H2B H 0.933963 0.605761 0.755850 0.022 Uiso 1 1 calc R
C1 C 0.97246(18) 0.3899(3) 0.5994(2) 0.0217(9) Uani 1 1 d .
C2 C 0.91877(18) 0.4156(3) 0.5863(2) 0.0228(9) Uani 1 1 d .
C3 C 0.91616(18) 0.5142(3) 0.5851(2) 0.0235(9) Uani 1 1 d .
C4 C 0.96888(17) 0.5475(3) 0.5971(2) 0.0216(9) Uani 1 1 d .
C5 C 1.00413(17) 0.4715(3) 0.6080(2) 0.0204(8) Uani 1 1 d .
C6 C 0.9934(2) 0.2947(3) 0.6036(2) 0.0310(11) Uani 1 1 d .
H6A H 1.025539 0.292977 0.633308 0.046 Uiso 1 1 calc GR
H6B H 1.001809 0.274263 0.559595 0.046 Uiso 1 1 calc GR
H6C H 0.966583 0.254601 0.620515 0.046 Uiso 1 1 calc GR
C7 C 0.8724(2) 0.3531(3) 0.5758(2) 0.0323(11) Uani 1 1 d .
H7A H 0.878431 0.298600 0.602907 0.048 Uiso 1 1 calc GR
H7B H 0.867991 0.335846 0.529241 0.048 Uiso 1 1 calc GR
H7C H 0.840253 0.383828 0.588545 0.048 Uiso 1 1 calc GR
C8 C 0.86632(19) 0.5684(4) 0.5712(2) 0.0315(11) Uani 1 1 d .
H8A H 0.836175 0.535225 0.587170 0.047 Uiso 1 1 calc GR
H8B H 0.860501 0.578302 0.523580 0.047 Uiso 1 1 calc GR
H8C H 0.869814 0.627031 0.593735 0.047 Uiso 1 1 calc GR
C9 C 0.9844(2) 0.6455(3) 0.5990(3) 0.0309(11) Uani 1 1 d .
H9A H 0.955719 0.681578 0.615836 0.046 Uiso 1 1 calc GR
H9B H 0.990979 0.665882 0.554373 0.046 Uiso 1 1 calc GR
H9C H 1.016652 0.653241 0.627914 0.046 Uiso 1 1 calc GR
C10 C 1.06293(19) 0.4764(4) 0.6195(3) 0.0333(11) Uani 1 1 d .
H10A H 1.072605 0.531131 0.644788 0.050 Uiso 1 1 calc GR
H10B H 1.079063 0.478411 0.576999 0.050 Uiso 1 1 calc GR
H10C H 1.075748 0.422787 0.644181 0.050 Uiso 1 1 calc GR
C11 C 0.97956(16) 0.5354(3) 0.8201(2) 0.0195(8) Uani 1 1 d .
H11 H 1.003796 0.580943 0.842637 0.023 Uiso 1 1 calc R
C12 C 0.93310(18) 0.5218(3) 0.8619(2) 0.0239(9) Uani 1 1 d .
H12A H 0.906278 0.483083 0.837995 0.029 Uiso 1 1 calc R
H12B H 0.916521 0.581191 0.870191 0.029 Uiso 1 1 calc R
C13 C 0.9507(2) 0.4776(3) 0.9276(2) 0.0300(10) Uani 1 1 d .
H13A H 0.919378 0.466725 0.953187 0.036 Uiso 1 1 calc R
H13B H 0.974909 0.518953 0.953351 0.036 Uiso 1 1 calc R
C14 C 0.9789(2) 0.3876(3) 0.9168(2) 0.0334(11) Uani 1 1 d .
H14A H 0.953765 0.344237 0.894477 0.040 Uiso 1 1 calc R
H14B H 0.991303 0.361433 0.959970 0.040 Uiso 1 1 calc R
C15 C 1.02636(18) 0.4017(3) 0.8747(2) 0.0282(10) Uani 1 1 d .
H15A H 1.053611 0.437956 0.900055 0.034 Uiso 1 1 calc R
H15B H 1.042088 0.342001 0.865323 0.034 Uiso 1 1 calc R
C16 C 1.01143(16) 0.4492(3) 0.8102(2) 0.0207(9) Uani 1 1 d .
H16 H 1.045003 0.467191 0.790365 0.025 Uiso 1 1 calc R
Ir2 Ir 0.75792(2) 0.85047(2) 0.37318(2) 0.01379(3) Uani 1 1 d .
Cl2 Cl 0.78251(4) 1.00485(6) 0.39376(5) 0.0223(2) Uani 1 1 d .
N3 N 0.70204(13) 0.9088(2) 0.30094(16) 0.0158(7) Uani 1 1 d .
H3A H 0.676394 0.867252 0.289754 0.019 Uiso 1 1 calc R
H3B H 0.686258 0.957399 0.318960 0.019 Uiso 1 1 calc R
N4 N 0.80480(13) 0.8647(2) 0.29080(17) 0.0171(7) Uani 1 1 d .
H4A H 0.825321 0.915121 0.296260 0.021 Uiso 1 1 calc R
H4B H 0.826697 0.815939 0.288936 0.021 Uiso 1 1 calc R
C17 C 0.76205(18) 0.8178(3) 0.4779(2) 0.0217(9) Uani 1 1 d .
C18 C 0.71157(16) 0.7906(3) 0.4486(2) 0.0177(8) Uani 1 1 d .
C19 C 0.72059(16) 0.7239(3) 0.3980(2) 0.0164(8) Uani 1 1 d .
C20 C 0.77712(16) 0.7111(3) 0.3971(2) 0.0179(8) Uani 1 1 d .
C21 C 0.80333(17) 0.7713(3) 0.4452(2) 0.0209(9) Uani 1 1 d .
C22 C 0.7722(2) 0.8843(3) 0.5329(2) 0.0301(11) Uani 1 1 d .
H22A H 0.801928 0.923606 0.523323 0.045 Uiso 1 1 calc GR
H22B H 0.780754 0.851587 0.574220 0.045 Uiso 1 1 calc GR
H22C H 0.740449 0.921403 0.537295 0.045 Uiso 1 1 calc GR
C23 C 0.65853(18) 0.8163(3) 0.4701(2) 0.0252(9) Uani 1 1 d .
H23A H 0.660536 0.876416 0.490551 0.038 Uiso 1 1 calc GR
H23B H 0.647205 0.771788 0.502029 0.038 Uiso 1 1 calc GR
H23C H 0.632911 0.817558 0.431702 0.038 Uiso 1 1 calc GR
C24 C 0.67797(16) 0.6728(3) 0.3588(2) 0.0201(8) Uani 1 1 d .
H24A H 0.648269 0.713658 0.347055 0.030 Uiso 1 1 calc GR
H24B H 0.665675 0.622444 0.385241 0.030 Uiso 1 1 calc GR
H24C H 0.692099 0.649035 0.318551 0.030 Uiso 1 1 calc GR
C25 C 0.80372(17) 0.6446(3) 0.3553(2) 0.0240(9) Uani 1 1 d .
H25A H 0.782523 0.636310 0.313611 0.036 Uiso 1 1 calc GR
H25B H 0.807218 0.586393 0.378486 0.036 Uiso 1 1 calc GR
H25C H 0.838943 0.667179 0.346385 0.036 Uiso 1 1 calc GR
C26 C 0.86193(17) 0.7796(3) 0.4611(3) 0.0292(11) Uani 1 1 d .
H26A H 0.880832 0.759983 0.423023 0.044 Uiso 1 1 calc GR
H26B H 0.872379 0.741300 0.499145 0.044 Uiso 1 1 calc GR
H26C H 0.870832 0.842871 0.471430 0.044 Uiso 1 1 calc GR
C27 C 0.72737(15) 0.9384(3) 0.2399(2) 0.0157(8) Uani 1 1 d .
H27 H 0.743590 0.999406 0.248674 0.019 Uiso 1 1 calc R
C28 C 0.68852(17) 0.9464(3) 0.1792(2) 0.0194(8) Uani 1 1 d .
H28A H 0.705833 0.979702 0.144280 0.023 Uiso 1 1 calc R
H28B H 0.657398 0.982148 0.190926 0.023 Uiso 1 1 calc R
C29 C 0.66964(16) 0.8542(3) 0.1522(2) 0.0198(8) Uani 1 1 d .
H29A H 0.646677 0.825473 0.183772 0.024 Uiso 1 1 calc R
H29B H 0.648271 0.863238 0.110089 0.024 Uiso 1 1 calc R
C30 C 0.71595(17) 0.7914(3) 0.1407(2) 0.0203(8) Uani 1 1 d .
H30A H 0.736908 0.816869 0.105668 0.024 Uiso 1 1 calc R
H30B H 0.702286 0.731461 0.125691 0.024 Uiso 1 1 calc R
C31 C 0.75168(16) 0.7799(3) 0.2043(2) 0.0177(8) Uani 1 1 d .
H31A H 0.731362 0.751439 0.238809 0.021 Uiso 1 1 calc R
H31B H 0.781923 0.739917 0.195976 0.021 Uiso 1 1 calc R
C32 C 0.77193(15) 0.8719(3) 0.2277(2) 0.0150(7) Uani 1 1 d .
H32 H 0.794108 0.898047 0.193499 0.018 Uiso 1 1 calc R
Ir3 Ir 0.45855(2) 0.63355(2) 0.18986(2) 0.01255(3) Uani 1 1 d .
Cl3 Cl 0.36481(4) 0.61473(7) 0.20672(5) 0.0200(2) Uani 1 1 d .
N5 N 0.47348(13) 0.5375(2) 0.26759(16) 0.0172(7) Uani 1 1 d .
H5A H 0.447503 0.494748 0.264771 0.021 Uiso 1 1 calc R
H5B H 0.504757 0.509088 0.261813 0.021 Uiso 1 1 calc R
N6 N 0.46177(14) 0.7199(2) 0.27387(17) 0.0182(7) Uani 1 1 d .
H6D H 0.495389 0.740773 0.282267 0.022 Uiso 1 1 calc R
H6E H 0.440044 0.768369 0.265934 0.022 Uiso 1 1 calc R
C33 C 0.49866(16) 0.5635(3) 0.1149(2) 0.0175(8) Uani 1 1 d .
C34 C 0.44680(16) 0.5904(3) 0.0891(2) 0.0181(8) Uani 1 1 d .
C35 C 0.44414(17) 0.6892(3) 0.0930(2) 0.0186(8) Uani 1 1 d .
C36 C 0.49421(16) 0.7218(3) 0.1199(2) 0.0161(8) Uani 1 1 d .
C37 C 0.52811(16) 0.6448(3) 0.1366(2) 0.0173(8) Uani 1 1 d .
C38 C 0.51767(17) 0.4679(3) 0.1185(2) 0.0221(9) Uani 1 1 d .
H38A H 0.545615 0.462126 0.154037 0.033 Uiso 1 1 calc GR
H38B H 0.531783 0.450983 0.076481 0.033 Uiso 1 1 calc GR
H38C H 0.488124 0.427754 0.127350 0.033 Uiso 1 1 calc GR
C39 C 0.40475(17) 0.5257(3) 0.0646(2) 0.0238(9) Uani 1 1 d .
H39A H 0.403107 0.475081 0.095637 0.036 Uiso 1 1 calc GR
H39B H 0.412965 0.502577 0.021304 0.036 Uiso 1 1 calc GR
H39C H 0.370495 0.556955 0.060853 0.036 Uiso 1 1 calc GR
C40 C 0.39706(17) 0.7459(3) 0.0716(2) 0.0253(9) Uani 1 1 d .
H40A H 0.364588 0.713767 0.081348 0.038 Uiso 1 1 calc GR
H40B H 0.396877 0.757264 0.024115 0.038 Uiso 1 1 calc GR
H40C H 0.398878 0.803706 0.095381 0.038 Uiso 1 1 calc GR
C41 C 0.50963(17) 0.8185(3) 0.1291(2) 0.0206(8) Uani 1 1 d .
H41A H 0.478447 0.854214 0.138759 0.031 Uiso 1 1 calc GR
H41B H 0.524032 0.841284 0.088687 0.031 Uiso 1 1 calc GR
H41C H 0.536578 0.823602 0.165828 0.031 Uiso 1 1 calc GR
C42 C 0.58485(16) 0.6465(3) 0.1628(2) 0.0237(9) Uani 1 1 d .
H42A H 0.590352 0.696960 0.193868 0.036 Uiso 1 1 calc GR
H42B H 0.607766 0.654333 0.126246 0.036 Uiso 1 1 calc GR
H42C H 0.593569 0.589267 0.185528 0.036 Uiso 1 1 calc GR
C43 C 0.44474(17) 0.6681(3) 0.3324(2) 0.0213(9) Uani 1 1 d .
H43 H 0.406377 0.652886 0.323845 0.026 Uiso 1 1 calc R
C44 C 0.45081(19) 0.7203(3) 0.3971(2) 0.0258(10) Uani 1 1 d .
H44A H 0.435264 0.781390 0.390154 0.031 Uiso 1 1 calc R
H44B H 0.430376 0.688782 0.430098 0.031 Uiso 1 1 calc R
C45 C 0.50772(19) 0.7303(3) 0.4247(2) 0.0263(10) Uani 1 1 d .
H45A H 0.508297 0.757259 0.469299 0.032 Uiso 1 1 calc R
H45B H 0.526806 0.771826 0.396203 0.032 Uiso 1 1 calc R
C46 C 0.5356(2) 0.6389(3) 0.4283(2) 0.0282(10) Uani 1 1 d .
H46A H 0.518676 0.599383 0.460103 0.034 Uiso 1 1 calc R
H46B H 0.573133 0.647524 0.444174 0.034 Uiso 1 1 calc R
C47 C 0.53297(18) 0.5932(3) 0.3606(2) 0.0236(9) Uani 1 1 d .
H47A H 0.551089 0.631625 0.329178 0.028 Uiso 1 1 calc R
H47B H 0.551519 0.534125 0.363999 0.028 Uiso 1 1 calc R
C48 C 0.47591(17) 0.5786(3) 0.3353(2) 0.0204(8) Uani 1 1 d .
H48 H 0.458815 0.535990 0.365756 0.025 Uiso 1 1 calc R
Ir4 Ir 0.24490(2) 0.82899(2) 0.32686(2) 0.01236(3) Uani 1 1 d .
Cl4 Cl 0.27090(4) 0.67896(7) 0.36182(5) 0.0220(2) Uani 1 1 d .
N7 N 0.29145(13) 0.7998(2) 0.24620(17) 0.0158(7) Uani 1 1 d .
H7D H 0.314812 0.845748 0.241206 0.019 Uiso 1 1 calc R
H7E H 0.310323 0.748093 0.254797 0.019 Uiso 1 1 calc R
N8 N 0.18982(13) 0.7589(2) 0.26171(17) 0.0157(7) Uani 1 1 d .
H8D H 0.176624 0.711067 0.283584 0.019 Uiso 1 1 calc R
H8E H 0.162334 0.796780 0.250208 0.019 Uiso 1 1 calc R
C49 C 0.20618(15) 0.9590(3) 0.3387(2) 0.0167(8) Uani 1 1 d .
C50 C 0.19897(16) 0.9035(3) 0.3959(2) 0.0167(8) Uani 1 1 d .
C51 C 0.24985(16) 0.8825(3) 0.4266(2) 0.0165(8) Uani 1 1 d .
C52 C 0.28972(15) 0.9233(3) 0.3886(2) 0.0160(8) Uani 1 1 d .
C53 C 0.26201(15) 0.9722(2) 0.3350(2) 0.0145(7) Uani 1 1 d .
C54 C 0.28788(16) 1.0305(3) 0.2867(2) 0.0179(8) Uani 1 1 d .
H54A H 0.321141 1.002383 0.275354 0.027 Uiso 1 1 calc GR
H54B H 0.295276 1.090298 0.306284 0.027 Uiso 1 1 calc GR
H54C H 0.264244 1.037272 0.246837 0.027 Uiso 1 1 calc GR
C55 C 0.16262(16) 1.0028(3) 0.2967(2) 0.0206(9) Uani 1 1 d .
H55A H 0.175887 1.020584 0.254398 0.031 Uiso 1 1 calc GR
H55B H 0.150110 1.056704 0.319209 0.031 Uiso 1 1 calc GR
H55C H 0.133285 0.959913 0.289035 0.031 Uiso 1 1 calc GR
C56 C 0.14609(18) 0.8848(3) 0.4232(2) 0.0266(10) Uani 1 1 d .
H56A H 0.120468 0.866991 0.387198 0.040 Uiso 1 1 calc GR
H56B H 0.133549 0.939540 0.444522 0.040 Uiso 1 1 calc GR
H56C H 0.149869 0.835565 0.455571 0.040 Uiso 1 1 calc GR
C57 C 0.2609(2) 0.8269(3) 0.4875(2) 0.0263(10) Uani 1 1 d .
H57A H 0.233218 0.780784 0.490203 0.039 Uiso 1 1 calc GR
H57B H 0.261165 0.866286 0.526355 0.039 Uiso 1 1 calc GR
H57C H 0.295401 0.797258 0.485860 0.039 Uiso 1 1 calc GR
C58 C 0.34801(16) 0.9230(3) 0.4024(2) 0.0211(9) Uani 1 1 d .
H58A H 0.358112 0.872616 0.432030 0.032 Uiso 1 1 calc GR
H58B H 0.359148 0.980401 0.423285 0.032 Uiso 1 1 calc GR
H58C H 0.365307 0.915858 0.360993 0.032 Uiso 1 1 calc GR
C59 C 0.25754(16) 0.7882(3) 0.1842(2) 0.0163(8) Uani 1 1 d .
H59 H 0.278946 0.758856 0.150476 0.020 Uiso 1 1 calc R
C60 C 0.23749(17) 0.8796(3) 0.1575(2) 0.0192(8) Uani 1 1 d .
H60A H 0.219764 0.912247 0.192419 0.023 Uiso 1 1 calc R
H60B H 0.267919 0.916632 0.145250 0.023 Uiso 1 1 calc R
C61 C 0.19867(17) 0.8677(3) 0.0974(2) 0.0214(9) Uani 1 1 d .
H61A H 0.216788 0.838430 0.061340 0.026 Uiso 1 1 calc R
H61B H 0.185582 0.927675 0.081778 0.026 Uiso 1 1 calc R
C62 C 0.15206(17) 0.8090(3) 0.1159(2) 0.0215(9) Uani 1 1 d .
H62A H 0.132608 0.840563 0.149813 0.026 Uiso 1 1 calc R
H62B H 0.127378 0.799995 0.076572 0.026 Uiso 1 1 calc R
C63 C 0.17098(16) 0.7168(3) 0.1424(2) 0.0194(8) Uani 1 1 d .
H63A H 0.140209 0.682555 0.156993 0.023 Uiso 1 1 calc R
H63B H 0.185997 0.682116 0.106430 0.023 Uiso 1 1 calc R
C64 C 0.21252(15) 0.7245(3) 0.1998(2) 0.0153(7) Uani 1 1 d .
H64 H 0.227793 0.662952 0.209028 0.018 Uiso 1 1 calc R
Cl5 Cl 0.90353(4) 0.76645(7) 0.75306(7) 0.0292(3) Uani 1 1 d .
Cl6 Cl 0.42067(4) 0.33947(7) 0.20900(5) 0.01957(19) Uani 1 1 d .
Cl7 Cl 0.59892(4) 0.41047(7) 0.27296(6) 0.0231(2) Uani 1 1 d .
Cl8 Cl 0.06908(4) 0.81588(7) 0.25459(6) 0.0235(2) Uani 1 1 d .
Cl9 Cl 0.61738(6) 0.47888(10) 0.51124(8) 0.0465(3) Uani 1 1 d .
Cl10 Cl 0.72761(5) 0.53009(9) 0.49707(6) 0.0367(3) Uani 1 1 d .
C65 C 0.6804(2) 0.4411(3) 0.4946(3) 0.0341(12) Uani 1 1 d .
H65A H 0.678769 0.412583 0.450429 0.041 Uiso 1 1 calc R
H65B H 0.692111 0.394301 0.527356 0.041 Uiso 1 1 calc R

loop_
_atom_site_aniso_label
_atom_site_aniso_U_11
_atom_site_aniso_U_22
_atom_site_aniso_U_33
_atom_site_aniso_U_23
_atom_site_aniso_U_13
_atom_site_aniso_U_12
Ir1 0.01457(7) 0.01065(6) 0.01513(7) 0.00030(5) 0.00152(5) -0.00109(5)
Cl1 0.0138(4) 0.0145(4) 0.0225(5) 0.0005(4) 0.0013(4) -0.0007(3)
N1 0.0197(17) 0.0149(16) 0.0192(18) 0.0016(13) 0.0020(14) 0.0029(13)
N2 0.0167(16) 0.0133(16) 0.0250(19) -0.0020(13) 0.0021(14) 0.0015(13)
C1 0.031(2) 0.018(2) 0.017(2) -0.0025(16) 0.0090(18) 0.0006(17)
C2 0.032(2) 0.024(2) 0.0122(19) -0.0019(16) -0.0009(17) -0.0036(18)
C3 0.030(2) 0.023(2) 0.017(2) 0.0038(17) 0.0006(18) 0.0035(18)
C4 0.026(2) 0.017(2) 0.022(2) 0.0031(16) 0.0043(18) -0.0038(17)
C5 0.021(2) 0.021(2) 0.020(2) 0.0016(17) 0.0078(16) -0.0014(16)
C6 0.045(3) 0.022(2) 0.026(2) -0.0022(19) 0.012(2) 0.004(2)
C7 0.042(3) 0.034(3) 0.020(2) -0.006(2) -0.004(2) -0.012(2)
C8 0.032(3) 0.038(3) 0.024(2) 0.010(2) -0.004(2) 0.007(2)
C9 0.037(3) 0.018(2) 0.038(3) 0.008(2) 0.007(2) -0.008(2)
C10 0.030(3) 0.038(3) 0.033(3) 0.003(2) 0.014(2) -0.001(2)
C11 0.0204(19) 0.0168(19) 0.021(2) -0.0007(16) -0.0024(16) -0.0020(16)
C12 0.026(2) 0.026(2) 0.020(2) 0.0008(18) 0.0031(18) 0.0037(18)
C13 0.038(3) 0.034(3) 0.018(2) 0.0022(19) 0.002(2) 0.004(2)
C14 0.040(3) 0.033(3) 0.026(3) 0.000(2) -0.008(2) -0.004(2)
C15 0.025(2) 0.019(2) 0.038(3) 0.0018(19) -0.011(2) 0.0009(18)
C16 0.0172(19) 0.0160(19) 0.028(2) 0.0003(17) -0.0030(17) -0.0006(15)
Ir2 0.01593(7) 0.00914(6) 0.01645(7) -0.00093(5) 0.00211(5) -0.00066(5)
Cl2 0.0331(6) 0.0117(4) 0.0225(5) -0.0029(4) 0.0041(4) -0.0057(4)
N3 0.0189(16) 0.0123(15) 0.0165(16) -0.0031(13) 0.0030(13) -0.0015(13)
N4 0.0164(16) 0.0119(15) 0.0231(18) -0.0040(13) 0.0009(14) 0.0009(12)
C17 0.030(2) 0.0146(19) 0.020(2) 0.0037(16) 0.0002(18) -0.0036(17)
C18 0.024(2) 0.0123(18) 0.018(2) 0.0035(15) 0.0041(16) 0.0002(15)
C19 0.0192(19) 0.0095(17) 0.021(2) 0.0028(15) 0.0029(16) -0.0015(14)
C20 0.0184(19) 0.0081(17) 0.027(2) 0.0019(15) 0.0023(17) -0.0009(14)
C21 0.022(2) 0.018(2) 0.023(2) 0.0072(16) -0.0012(17) -0.0034(16)
C22 0.049(3) 0.024(2) 0.017(2) -0.0016(18) 0.001(2) -0.007(2)
C23 0.030(2) 0.022(2) 0.025(2) 0.0016(18) 0.0121(19) 0.0046(18)
C24 0.020(2) 0.0163(19) 0.024(2) -0.0012(16) 0.0019(17) -0.0009(16)
C25 0.022(2) 0.0137(19) 0.038(3) 0.0007(18) 0.0122(19) 0.0040(16)
C26 0.021(2) 0.026(2) 0.038(3) 0.013(2) -0.012(2) -0.0055(18)
C27 0.0169(18) 0.0120(17) 0.019(2) 0.0003(14) 0.0027(15) 0.0015(14)
C28 0.021(2) 0.0177(19) 0.019(2) 0.0002(16) 0.0013(16) -0.0007(16)
C29 0.020(2) 0.020(2) 0.018(2) -0.0006(16) -0.0011(16) -0.0039(16)
C30 0.025(2) 0.0140(19) 0.022(2) -0.0062(16) 0.0055(17) -0.0022(16)
C31 0.0198(19) 0.0148(18) 0.019(2) -0.0036(15) 0.0039(16) -0.0024(15)
C32 0.0152(17) 0.0114(17) 0.0188(19) -0.0003(14) 0.0038(15) -0.0017(14)
Ir3 0.01174(6) 0.01074(6) 0.01539(7) 0.00012(5) 0.00255(5) -0.00047(5)
Cl3 0.0142(4) 0.0155(4) 0.0310(6) 0.0007(4) 0.0067(4) 0.0000(3)
N5 0.0177(16) 0.0151(16) 0.0191(17) 0.0003(13) 0.0037(13) -0.0003(13)
N6 0.0192(16) 0.0128(16) 0.0228(18) 0.0005(13) 0.0030(14) -0.0001(13)
C33 0.0193(19) 0.0165(19) 0.018(2) -0.0009(15) 0.0087(16) 0.0011(15)
C34 0.021(2) 0.020(2) 0.0133(19) -0.0008(15) 0.0009(16) -0.0013(16)
C35 0.025(2) 0.0162(19) 0.0149(19) 0.0018(15) 0.0022(16) -0.0006(16)
C36 0.0223(19) 0.0111(17) 0.0156(19) 0.0009(14) 0.0060(16) -0.0010(15)
C37 0.0177(18) 0.0130(18) 0.022(2) -0.0002(15) 0.0057(16) 0.0002(15)
C38 0.022(2) 0.0145(19) 0.031(2) -0.0005(17) 0.0078(18) 0.0007(16)
C39 0.021(2) 0.025(2) 0.025(2) -0.0029(18) -0.0014(18) -0.0062(17)
C40 0.024(2) 0.026(2) 0.026(2) 0.0073(18) -0.0027(18) 0.0041(18)
C41 0.022(2) 0.0143(19) 0.026(2) 0.0026(16) 0.0059(17) -0.0016(16)
C42 0.0149(18) 0.017(2) 0.040(3) -0.0033(18) 0.0065(18) -0.0015(16)
C43 0.022(2) 0.019(2) 0.023(2) 0.0012(17) 0.0026(17) -0.0026(16)
C44 0.035(2) 0.018(2) 0.026(2) -0.0035(17) 0.011(2) 0.0009(18)
C45 0.039(3) 0.021(2) 0.018(2) 0.0012(17) 0.0033(19) 0.0015(19)
C46 0.037(3) 0.023(2) 0.024(2) 0.0021(18) -0.004(2) 0.002(2)
C47 0.028(2) 0.019(2) 0.023(2) -0.0017(17) -0.0024(18) 0.0049(17)
C48 0.027(2) 0.0133(19) 0.021(2) 0.0018(16) 0.0019(17) -0.0005(16)
Ir4 0.01261(6) 0.00900(6) 0.01574(7) -0.00017(5) 0.00293(5) 0.00074(5)
Cl4 0.0280(5) 0.0128(4) 0.0247(5) 0.0024(4) -0.0017(4) 0.0060(4)
N7 0.0134(15) 0.0138(15) 0.0207(17) -0.0007(13) 0.0044(13) -0.0015(12)
N8 0.0160(15) 0.0121(15) 0.0198(17) 0.0027(13) 0.0061(13) 0.0016(12)
C49 0.0164(18) 0.0111(17) 0.023(2) -0.0012(15) 0.0063(16) 0.0029(14)
C50 0.0183(18) 0.0128(18) 0.020(2) -0.0039(15) 0.0068(16) 0.0001(15)
C51 0.0194(19) 0.0135(18) 0.0168(19) -0.0036(15) 0.0029(15) 0.0004(15)
C52 0.0166(18) 0.0141(18) 0.0174(19) -0.0040(15) 0.0018(15) -0.0005(14)
C53 0.0161(17) 0.0075(16) 0.020(2) -0.0014(14) 0.0038(15) 0.0007(14)
C54 0.0188(19) 0.0123(18) 0.023(2) 0.0021(15) 0.0017(16) -0.0008(15)
C55 0.0194(19) 0.0129(18) 0.029(2) -0.0005(16) 0.0000(17) 0.0019(15)
C56 0.024(2) 0.021(2) 0.037(3) -0.0036(19) 0.018(2) -0.0025(17)
C57 0.037(3) 0.025(2) 0.017(2) -0.0004(18) 0.0067(19) 0.001(2)
C58 0.022(2) 0.023(2) 0.018(2) -0.0016(17) -0.0031(17) -0.0012(17)
C59 0.0184(18) 0.0139(18) 0.018(2) -0.0040(15) 0.0078(16) 0.0003(15)
C60 0.027(2) 0.0100(17) 0.021(2) -0.0001(15) 0.0075(17) -0.0021(15)
C61 0.029(2) 0.0162(19) 0.019(2) 0.0000(16) 0.0060(18) 0.0012(17)
C62 0.027(2) 0.022(2) 0.016(2) -0.0024(16) -0.0009(17) 0.0043(17)
C63 0.022(2) 0.0166(19) 0.020(2) 0.0004(16) 0.0024(17) -0.0028(16)
C64 0.0170(18) 0.0100(17) 0.019(2) 0.0006(14) 0.0021(15) 0.0016(14)
Cl5 0.0195(5) 0.0176(5) 0.0518(8) 0.0017(5) 0.0119(5) 0.0001(4)
Cl6 0.0157(4) 0.0196(5) 0.0234(5) 0.0014(4) 0.0020(4) -0.0002(4)
Cl7 0.0197(5) 0.0180(5) 0.0326(6) -0.0002(4) 0.0095(4) -0.0002(4)
Cl8 0.0155(4) 0.0199(5) 0.0352(6) 0.0027(4) 0.0030(4) 0.0026(4)
Cl9 0.0355(7) 0.0381(7) 0.0662(10) -0.0068(7) 0.0062(7) -0.0014(6)
Cl10 0.0371(7) 0.0412(7) 0.0324(7) -0.0005(5) 0.0062(5) -0.0059(6)
C65 0.033(3) 0.029(3) 0.042(3) 0.002(2) 0.011(2) -0.004(2)

loop_
_atom_type_symbol
_atom_type_description
_atom_type_scat_dispersion_real
_atom_type_scat_dispersion_imag
_atom_type_scat_source
C C 0.0033 0.0016 'International Tables Vol C Tables 4.2.6.8 and 6.1.1.4'
H H 0.0000 0.0000 'International Tables Vol C Tables 4.2.6.8 and 6.1.1.4'
N N 0.0061 0.0033 'International Tables Vol C Tables 4.2.6.8 and 6.1.1.4'
Cl Cl 0.1484 0.1585 'International Tables Vol C Tables 4.2.6.8 and 6.1.1.4'
Ir Ir -1.4442 7.9887 'International Tables Vol C Tables 4.2.6.8 and 6.1.1.4'

loop_
_exptl_crystal_face_index_h
_exptl_crystal_face_index_k
_exptl_crystal_face_index_l
_exptl_crystal_face_perp_dist
_exptl_oxdiff_crystal_face_indexfrac_h
_exptl_oxdiff_crystal_face_indexfrac_k
_exptl_oxdiff_crystal_face_indexfrac_l
_exptl_oxdiff_crystal_face_x
_exptl_oxdiff_crystal_face_y
_exptl_oxdiff_crystal_face_z
3 1 -36 0.0242 3.0250 0.9656 -36.0093 0.8901 0.0506 0.4764
-1 1 36 0.0265 -1.0233 1.0351 36.0033 -0.9362 -0.0835 -0.3717
-28 0 -3 0.0378 -28.0307 -0.0250 -3.0202 0.1609 0.9292 -0.2968
28 1 2 0.0487 28.0310 1.0236 2.0163 -0.1555 -0.9091 0.3484
-5 18 -17 0.1448 -5.0010 17.9710 -17.0737 0.0884 0.5211 0.8597
-3 -18 16 0.1491 -3.0077 -17.9783 16.0679 -0.0388 -0.2551 -0.9429
7 -17 -20 0.1236 7.0254 -17.0072 -19.9365 0.8302 -0.4340 -0.3840
12 -18 9 0.1356 12.0140 -17.9736 9.0768 0.0947 -0.7212 -0.6882

loop_
_geom_angle_atom_site_label_1
_geom_angle_atom_site_label_2
_geom_angle_atom_site_label_3
_geom_angle
N1 Ir1 Cl1 88.15(10)
N1 Ir1 C1 99.13(15)
N1 Ir1 C2 124.48(15)
N1 Ir1 C3 163.57(15)
N1 Ir1 C4 141.50(15)
N1 Ir1 C5 106.29(15)
N2 Ir1 Cl1 88.41(10)
N2 Ir1 N1 79.00(13)
N2 Ir1 C1 149.11(15)
N2 Ir1 C2 156.52(15)
N2 Ir1 C3 117.02(15)
N2 Ir1 C4 96.93(15)
N2 Ir1 C5 111.01(15)
C1 Ir1 Cl1 122.46(12)
C2 Ir1 Cl1 91.95(12)
C2 Ir1 C1 38.39(17)
C2 Ir1 C4 65.32(17)
C3 Ir1 Cl1 95.57(13)
C3 Ir1 C1 65.41(17)
C3 Ir1 C2 39.59(16)
C3 Ir1 C4 38.74(17)
C4 Ir1 Cl1 130.24(12)
C4 Ir1 C1 65.24(16)
C5 Ir1 Cl1 157.42(12)
C5 Ir1 C1 39.39(16)
C5 Ir1 C2 65.63(17)
C5 Ir1 C3 65.83(17)
C5 Ir1 C4 39.19(16)
Ir1 N1 H1A 109.6
Ir1 N1 H1B 109.6
H1A N1 H1B 108.1
C16 N1 Ir1 110.5(2)
C16 N1 H1A 109.6
C16 N1 H1B 109.6
Ir1 N2 H2A 108.6
Ir1 N2 H2B 108.6
H2A N2 H2B 107.6
C11 N2 Ir1 114.7(2)
C11 N2 H2A 108.6
C11 N2 H2B 108.6
C2 C1 Ir1 70.4(2)
C2 C1 C5 108.4(4)
C2 C1 C6 126.2(4)
C5 C1 Ir1 69.5(2)
C5 C1 C6 125.4(4)
C6 C1 Ir1 126.0(3)
C1 C2 Ir1 71.2(2)
C1 C2 C3 108.2(4)
C1 C2 C7 126.5(4)
C3 C2 Ir1 70.0(2)
C3 C2 C7 125.4(4)
C7 C2 Ir1 124.2(3)
C2 C3 Ir1 70.4(2)
C2 C3 C8 124.8(4)
C4 C3 Ir1 71.0(3)
C4 C3 C2 107.5(4)
C4 C3 C8 127.6(4)
C8 C3 Ir1 125.5(3)
C3 C4 Ir1 70.2(2)
C3 C4 C5 108.6(4)
C3 C4 C9 125.3(4)
C5 C4 Ir1 69.8(2)
C5 C4 C9 126.1(4)
C9 C4 Ir1 125.3(3)
C1 C5 Ir1 71.1(2)
C1 C5 C10 126.6(4)
C4 C5 Ir1 71.0(2)
C4 C5 C1 107.3(4)
C4 C5 C10 125.9(4)
C10 C5 Ir1 127.4(3)
C1 C6 H6A 109.5
C1 C6 H6B 109.5
C1 C6 H6C 109.5
H6A C6 H6B 109.5
H6A C6 H6C 109.5
H6B C6 H6C 109.5
C2 C7 H7A 109.5
C2 C7 H7B 109.5
C2 C7 H7C 109.5
H7A C7 H7B 109.5
H7A C7 H7C 109.5
H7B C7 H7C 109.5
C3 C8 H8A 109.5
C3 C8 H8B 109.5
C3 C8 H8C 109.5
H8A C8 H8B 109.5
H8A C8 H8C 109.5
H8B C8 H8C 109.5
C4 C9 H9A 109.5
C4 C9 H9B 109.5
C4 C9 H9C 109.5
H9A C9 H9B 109.5
H9A C9 H9C 109.5
H9B C9 H9C 109.5
C5 C10 H10A 109.5
C5 C10 H10B 109.5
C5 C10 H10C 109.5
H10A C10 H10B 109.5
H10A C10 H10C 109.5
H10B C10 H10C 109.5
N2 C11 H11 107.9
N2 C11 C12 112.6(3)
N2 C11 C16 106.7(3)
C12 C11 H11 107.9
C12 C11 C16 113.7(4)
C16 C11 H11 107.9
C11 C12 H12A 109.4
C11 C12 H12B 109.4
C11 C12 C13 111.0(4)
H12A C12 H12B 108.0
C13 C12 H12A 109.4
C13 C12 H12B 109.4
C12 C13 H13A 109.4
C12 C13 H13B 109.4
C12 C13 C14 111.0(4)
H13A C13 H13B 108.0
C14 C13 H13A 109.4
C14 C13 H13B 109.4
C13 C14 H14A 109.5
C13 C14 H14B 109.5
C13 C14 C15 110.6(4)
H14A C14 H14B 108.1
C15 C14 H14A 109.5
C15 C14 H14B 109.5
C14 C15 H15A 109.0
C14 C15 H15B 109.0
H15A C15 H15B 107.8
C16 C15 C14 112.8(4)
C16 C15 H15A 109.0
C16 C15 H15B 109.0
N1 C16 C11 108.3(3)
N1 C16 H16 107.6
C11 C16 H16 107.6
C15 C16 N1 113.3(3)
C15 C16 C11 112.0(4)
C15 C16 H16 107.6
N3 Ir2 Cl2 83.67(9)
N3 Ir2 C17 137.96(15)
N3 Ir2 C18 106.43(14)
N3 Ir2 C19 103.11(14)
N3 Ir2 C20 131.47(14)
N4 Ir2 Cl2 83.78(9)
N4 Ir2 N3 78.38(13)
N4 Ir2 C17 143.02(15)
N4 Ir2 C18 161.64(14)
N4 Ir2 C19 122.87(14)
N4 Ir2 C20 98.16(14)
N4 Ir2 C21 106.82(15)
C17 Ir2 Cl2 92.59(11)
C17 Ir2 C18 38.30(16)
C18 Ir2 Cl2 114.15(11)
C19 Ir2 Cl2 153.20(11)
C19 Ir2 C17 64.85(16)
C19 Ir2 C18 39.07(15)
C20 Ir2 Cl2 144.64(11)
C20 Ir2 C17 64.80(16)
C20 Ir2 C18 65.13(15)
C20 Ir2 C19 38.97(15)
C21 Ir2 Cl2 106.16(12)
C21 Ir2 N3 169.14(14)
C21 Ir2 C17 39.14(16)
C21 Ir2 C18 65.67(16)
C21 Ir2 C19 66.04(15)
C21 Ir2 C20 39.31(16)
Ir2 N3 H3A 109.1
Ir2 N3 H3B 109.1
H3A N3 H3B 107.8
C27 N3 Ir2 112.6(2)
C27 N3 H3A 109.1
C27 N3 H3B 109.1
Ir2 N4 H4A 109.2
Ir2 N4 H4B 109.2
H4A N4 H4B 107.9
C32 N4 Ir2 112.2(2)
C32 N4 H4A 109.2
C32 N4 H4B 109.2
C18 C17 Ir2 70.9(2)
C18 C17 C21 109.1(4)
C18 C17 C22 126.7(4)
C21 C17 Ir2 69.2(2)
C21 C17 C22 124.1(4)
C22 C17 Ir2 125.4(3)
C17 C18 Ir2 70.8(2)
C17 C18 C19 107.8(4)
C17 C18 C23 127.2(4)
C19 C18 Ir2 70.0(2)
C19 C18 C23 124.6(4)
C23 C18 Ir2 129.9(3)
C18 C19 Ir2 70.9(2)
C18 C19 C24 125.1(4)
C20 C19 Ir2 70.2(2)
C20 C19 C18 107.5(4)
C20 C19 C24 127.3(4)
C24 C19 Ir2 128.2(3)
C19 C20 Ir2 70.8(2)
C19 C20 C21 108.7(4)
C19 C20 C25 125.4(4)
C21 C20 Ir2 69.8(2)
C21 C20 C25 125.8(4)
C25 C20 Ir2 127.1(3)
C17 C21 Ir2 71.7(2)
C17 C21 C26 126.5(4)
C20 C21 Ir2 70.9(2)
C20 C21 C17 106.8(4)
C20 C21 C26 126.6(4)
C26 C21 Ir2 125.4(3)
C17 C22 H22A 109.5
C17 C22 H22B 109.5
C17 C22 H22C 109.5
H22A C22 H22B 109.5
H22A C22 H22C 109.5
H22B C22 H22C 109.5
C18 C23 H23A 109.5
C18 C23 H23B 109.5
C18 C23 H23C 109.5
H23A C23 H23B 109.5
H23A C23 H23C 109.5
H23B C23 H23C 109.5
C19 C24 H24A 109.5
C19 C24 H24B 109.5
C19 C24 H24C 109.5
H24A C24 H24B 109.5
H24A C24 H24C 109.5
H24B C24 H24C 109.5
C20 C25 H25A 109.5
C20 C25 H25B 109.5
C20 C25 H25C 109.5
H25A C25 H25B 109.5
H25A C25 H25C 109.5
H25B C25 H25C 109.5
C21 C26 H26A 109.5
C21 C26 H26B 109.5
C21 C26 H26C 109.5
H26A C26 H26B 109.5
H26A C26 H26C 109.5
H26B C26 H26C 109.5
N3 C27 H27 107.9
N3 C27 C28 113.7(3)
N3 C27 C32 108.0(3)
C28 C27 H27 107.9
C32 C27 H27 107.9
C32 C27 C28 111.1(3)
C27 C28 H28A 109.0
C27 C28 H28B 109.0
C27 C28 C29 112.9(3)
H28A C28 H28B 107.8
C29 C28 H28A 109.0
C29 C28 H28B 109.0
C28 C29 H29A 109.3
C28 C29 H29B 109.3
H29A C29 H29B 107.9
C30 C29 C28 111.8(3)
C30 C29 H29A 109.3
C30 C29 H29B 109.3
C29 C30 H30A 109.5
C29 C30 H30B 109.5
C29 C30 C31 110.6(3)
H30A C30 H30B 108.1
C31 C30 H30A 109.5
C31 C30 H30B 109.5
C30 C31 H31A 109.8
C30 C31 H31B 109.8
H31A C31 H31B 108.2
C32 C31 C30 109.4(3)
C32 C31 H31A 109.8
C32 C31 H31B 109.8
N4 C32 C27 106.4(3)
N4 C32 C31 111.3(3)
N4 C32 H32 108.7
C27 C32 H32 108.7
C31 C32 C27 112.9(3)
C31 C32 H32 108.7
N5 Ir3 Cl3 86.89(9)
N5 Ir3 C33 97.89(14)
N5 Ir3 C34 120.99(14)
N5 Ir3 C35 160.84(14)
N5 Ir3 C36 145.31(14)
N6 Ir3 Cl3 86.58(10)
N6 Ir3 N5 78.93(13)
N6 Ir3 C33 149.51(15)
N6 Ir3 C34 159.89(14)
N6 Ir3 C35 120.23(14)
N6 Ir3 C36 99.90(14)
N6 Ir3 C37 111.88(14)
C33 Ir3 Cl3 123.74(11)
C33 Ir3 C36 65.60(15)
C34 Ir3 Cl3 91.54(11)
C34 Ir3 C33 39.01(15)
C34 Ir3 C36 65.77(15)
C35 Ir3 Cl3 93.79(12)
C35 Ir3 C33 65.91(16)
C35 Ir3 C34 39.87(15)
C35 Ir3 C36 38.71(15)
C36 Ir3 Cl3 127.79(11)
C37 Ir3 Cl3 157.61(12)
C37 Ir3 N5 108.42(14)
C37 Ir3 C33 39.94(15)
C37 Ir3 C34 66.71(16)
C37 Ir3 C35 66.34(16)
C37 Ir3 C36 39.37(15)
Ir3 N5 H5A 108.8
Ir3 N5 H5B 108.8
H5A N5 H5B 107.7
C48 N5 Ir3 113.9(2)
C48 N5 H5A 108.8
C48 N5 H5B 108.8
Ir3 N6 H6D 109.8
Ir3 N6 H6E 109.8
H6D N6 H6E 108.2
C43 N6 Ir3 109.5(2)
C43 N6 H6D 109.8
C43 N6 H6E 109.8
C34 C33 Ir3 70.3(2)
C34 C33 C37 108.6(3)
C34 C33 C38 124.3(4)
C37 C33 Ir3 69.4(2)
C37 C33 C38 127.2(4)
C38 C33 Ir3 125.8(3)
C33 C34 Ir3 70.7(2)
C33 C34 C35 107.4(4)
C33 C34 C39 124.1(4)
C35 C34 Ir3 69.9(2)
C35 C34 C39 128.5(4)
C39 C34 Ir3 124.0(3)
C34 C35 Ir3 70.2(2)
C34 C35 C40 125.5(4)
C36 C35 Ir3 71.7(2)
C36 C35 C34 108.3(4)
C36 C35 C40 126.2(4)
C40 C35 Ir3 124.4(3)
C35 C36 Ir3 69.6(2)
C35 C36 C37 108.7(3)
C35 C36 C41 126.1(4)
C37 C36 Ir3 69.0(2)
C37 C36 C41 125.2(4)
C41 C36 Ir3 127.6(3)
C33 C37 Ir3 70.7(2)
C33 C37 C42 125.3(4)
C36 C37 Ir3 71.6(2)
C36 C37 C33 106.9(3)
C36 C37 C42 127.4(4)
C42 C37 Ir3 128.6(3)
C33 C38 H38A 109.5
C33 C38 H38B 109.5
C33 C38 H38C 109.5
H38A C38 H38B 109.5
H38A C38 H38C 109.5
H38B C38 H38C 109.5
C34 C39 H39A 109.5
C34 C39 H39B 109.5
C34 C39 H39C 109.5
H39A C39 H39B 109.5
H39A C39 H39C 109.5
H39B C39 H39C 109.5
C35 C40 H40A 109.5
C35 C40 H40B 109.5
C35 C40 H40C 109.5
H40A C40 H40B 109.5
H40A C40 H40C 109.5
H40B C40 H40C 109.5
C36 C41 H41A 109.5
C36 C41 H41B 109.5
C36 C41 H41C 109.5
H41A C41 H41B 109.5
H41A C41 H41C 109.5
H41B C41 H41C 109.5
C37 C42 H42A 109.5
C37 C42 H42B 109.5
C37 C42 H42C 109.5
H42A C42 H42B 109.5
H42A C42 H42C 109.5
H42B C42 H42C 109.5
N6 C43 H43 107.7
N6 C43 C44 114.2(3)
N6 C43 C48 107.1(3)
C44 C43 H43 107.7
C44 C43 C48 112.3(4)
C48 C43 H43 107.7
C43 C44 H44A 108.8
C43 C44 H44B 108.8
H44A C44 H44B 107.7
C45 C44 C43 114.0(4)
C45 C44 H44A 108.8
C45 C44 H44B 108.8
C44 C45 H45A 109.5
C44 C45 H45B 109.5
C44 C45 C46 110.9(4)
H45A C45 H45B 108.0
C46 C45 H45A 109.5
C46 C45 H45B 109.5
C45 C46 H46A 109.5
C45 C46 H46B 109.5
C45 C46 C47 110.8(4)
H46A C46 H46B 108.1
C47 C46 H46A 109.5
C47 C46 H46B 109.5
C46 C47 H47A 109.5
C46 C47 H47B 109.5
H47A C47 H47B 108.1
C48 C47 C46 110.6(4)
C48 C47 H47A 109.5
C48 C47 H47B 109.5
N5 C48 C43 108.8(3)
N5 C48 C47 110.4(3)
N5 C48 H48 108.7
C43 C48 H48 108.7
C47 C48 C43 111.4(3)
C47 C48 H48 108.7
N7 Ir4 Cl4 83.48(9)
N7 Ir4 C49 122.75(14)
N7 Ir4 C50 161.13(14)
N7 Ir4 C51 142.52(14)
N7 Ir4 C52 106.49(14)
N7 Ir4 C53 98.00(13)
N8 Ir4 Cl4 83.77(9)
N8 Ir4 N7 78.16(12)
N8 Ir4 C49 102.49(14)
N8 Ir4 C50 106.91(14)
N8 Ir4 C51 138.84(14)
N8 Ir4 C52 168.06(14)
N8 Ir4 C53 130.01(14)
C49 Ir4 Cl4 153.67(11)
C49 Ir4 C50 38.79(15)
C50 Ir4 Cl4 114.89(11)
C51 Ir4 Cl4 93.52(11)
C51 Ir4 C49 64.80(15)
C51 Ir4 C50 38.25(15)
C52 Ir4 Cl4 107.51(11)
C52 Ir4 C49 65.66(15)
C52 Ir4 C50 65.19(15)
C52 Ir4 C51 39.05(14)
C52 Ir4 C53 39.27(15)
C53 Ir4 Cl4 145.94(11)
C53 Ir4 C49 38.59(14)
C53 Ir4 C50 64.56(14)
C53 Ir4 C51 64.78(15)
Ir4 N7 H7D 109.4
Ir4 N7 H7E 109.4
H7D N7 H7E 108.0
C59 N7 Ir4 111.1(2)
C59 N7 H7D 109.4
C59 N7 H7E 109.4
Ir4 N8 H8D 108.7
Ir4 N8 H8E 108.7
H8D N8 H8E 107.6
C64 N8 Ir4 114.4(2)
C64 N8 H8D 108.7
C64 N8 H8E 108.7
C50 C49 Ir4 70.8(2)
C50 C49 C55 125.2(4)
C53 C49 Ir4 70.1(2)
C53 C49 C50 107.3(4)
C53 C49 C55 127.2(4)
C55 C49 Ir4 129.7(3)
C49 C50 Ir4 70.4(2)
C49 C50 C56 124.3(4)
C51 C50 Ir4 70.6(2)
C51 C50 C49 108.4(3)
C51 C50 C56 126.7(4)
C56 C50 Ir4 132.0(3)
C50 C51 Ir4 71.2(2)
C50 C51 C52 108.6(4)
C50 C51 C57 126.3(4)
C52 C51 Ir4 69.5(2)
C52 C51 C57 125.0(4)
C57 C51 Ir4 124.7(3)
C51 C52 Ir4 71.5(2)
C51 C52 C53 106.8(3)
C51 C52 C58 128.3(4)
C53 C52 Ir4 70.9(2)
C53 C52 C58 124.7(4)
C58 C52 Ir4 126.1(3)
C49 C53 Ir4 71.3(2)
C49 C53 C52 108.9(3)
C49 C53 C54 126.2(4)
C52 C53 Ir4 69.8(2)
C52 C53 C54 124.8(3)
C54 C53 Ir4 127.5(3)
C53 C54 H54A 109.5
C53 C54 H54B 109.5
C53 C54 H54C 109.5
H54A C54 H54B 109.5
H54A C54 H54C 109.5
H54B C54 H54C 109.5
C49 C55 H55A 109.5
C49 C55 H55B 109.5
C49 C55 H55C 109.5
H55A C55 H55B 109.5
H55A C55 H55C 109.5
H55B C55 H55C 109.5
C50 C56 H56A 109.5
C50 C56 H56B 109.5
C50 C56 H56C 109.5
H56A C56 H56B 109.5
H56A C56 H56C 109.5
H56B C56 H56C 109.5
C51 C57 H57A 109.5
C51 C57 H57B 109.5
C51 C57 H57C 109.5
H57A C57 H57B 109.5
H57A C57 H57C 109.5
H57B C57 H57C 109.5
C52 C58 H58A 109.5
C52 C58 H58B 109.5
C52 C58 H58C 109.5
H58A C58 H58B 109.5
H58A C58 H58C 109.5
H58B C58 H58C 109.5
N7 C59 H59 108.8
N7 C59 C60 111.1(3)
N7 C59 C64 106.8(3)
C60 C59 H59 108.8
C60 C59 C64 112.5(3)
C64 C59 H59 108.8
C59 C60 H60A 109.4
C59 C60 H60B 109.4
H60A C60 H60B 108.0
C61 C60 C59 111.3(3)
C61 C60 H60A 109.4
C61 C60 H60B 109.4
C60 C61 H61A 109.8
C60 C61 H61B 109.8
C60 C61 C62 109.5(3)
H61A C61 H61B 108.2
C62 C61 H61A 109.8
C62 C61 H61B 109.8
C61 C62 H62A 109.4
C61 C62 H62B 109.4
H62A C62 H62B 108.0
C63 C62 C61 111.2(4)
C63 C62 H62A 109.4
C63 C62 H62B 109.4
C62 C63 H63A 109.0
C62 C63 H63B 109.0
H63A C63 H63B 107.8
C64 C63 C62 112.8(3)
C64 C63 H63A 109.0
C64 C63 H63B 109.0
N8 C64 C59 107.4(3)
N8 C64 C63 112.5(3)
N8 C64 H64 108.3
C59 C64 H64 108.3
C63 C64 C59 111.9(3)
C63 C64 H64 108.3
Cl9 C65 Cl10 112.4(3)
Cl9 C65 H65A 109.1
Cl9 C65 H65B 109.1
Cl10 C65 H65A 109.1
Cl10 C65 H65B 109.1
H65A C65 H65B 107.9

loop_
_geom_bond_atom_site_label_1
_geom_bond_atom_site_label_2
_geom_bond_distance
Ir1 Cl1 2.4116(9)
Ir1 N1 2.135(3)
Ir1 N2 2.120(3)
Ir1 C1 2.161(4)
Ir1 C2 2.152(4)
Ir1 C3 2.147(4)
Ir1 C4 2.157(4)
Ir1 C5 2.140(4)
N1 H1A 0.9100
N1 H1B 0.9100
N1 C16 1.514(5)
N2 H2A 0.9100
N2 H2B 0.9100
N2 C11 1.489(5)
C1 C2 1.418(6)
C1 C5 1.450(6)
C1 C6 1.502(6)
C2 C3 1.456(6)
C2 C7 1.497(6)
C3 C4 1.427(6)
C3 C8 1.504(6)
C4 C5 1.441(6)
C4 C9 1.498(6)
C5 C10 1.492(6)
C6 H6A 0.9800
C6 H6B 0.9800
C6 H6C 0.9800
C7 H7A 0.9800
C7 H7B 0.9800
C7 H7C 0.9800
C8 H8A 0.9800
C8 H8B 0.9800
C8 H8C 0.9800
C9 H9A 0.9800
C9 H9B 0.9800
C9 H9C 0.9800
C10 H10A 0.9800
C10 H10B 0.9800
C10 H10C 0.9800
C11 H11 1.0000
C11 C12 1.510(6)
C11 C16 1.526(6)
C12 H12A 0.9900
C12 H12B 0.9900
C12 C13 1.524(6)
C13 H13A 0.9900
C13 H13B 0.9900
C13 C14 1.530(7)
C14 H14A 0.9900
C14 H14B 0.9900
C14 C15 1.535(7)
C15 H15A 0.9900
C15 H15B 0.9900
C15 C16 1.512(6)
C16 H16 1.0000
Ir2 Cl2 2.3902(10)
Ir2 N3 2.148(3)
Ir2 N4 2.127(3)
Ir2 C17 2.178(4)
Ir2 C18 2.180(4)
Ir2 C19 2.168(4)
Ir2 C20 2.160(4)
Ir2 C21 2.144(4)
N3 H3A 0.9100
N3 H3B 0.9100
N3 C27 1.499(5)
N4 H4A 0.9100
N4 H4B 0.9100
N4 C32 1.485(5)
C17 C18 1.429(6)
C17 C21 1.448(6)
C17 C22 1.498(6)
C18 C19 1.454(6)
C18 C23 1.488(6)
C19 C20 1.444(6)
C19 C24 1.499(6)
C20 C21 1.448(6)
C20 C25 1.488(6)
C21 C26 1.501(6)
C22 H22A 0.9800
C22 H22B 0.9800
C22 H22C 0.9800
C23 H23A 0.9800
C23 H23B 0.9800
C23 H23C 0.9800
C24 H24A 0.9800
C24 H24B 0.9800
C24 H24C 0.9800
C25 H25A 0.9800
C25 H25B 0.9800
C25 H25C 0.9800
C26 H26A 0.9800
C26 H26B 0.9800
C26 H26C 0.9800
C27 H27 1.0000
C27 C28 1.529(6)
C27 C32 1.527(5)
C28 H28A 0.9900
C28 H28B 0.9900
C28 C29 1.531(6)
C29 H29A 0.9900
C29 H29B 0.9900
C29 C30 1.524(6)
C30 H30A 0.9900
C30 H30B 0.9900
C30 C31 1.537(6)
C31 H31A 0.9900
C31 H31B 0.9900
C31 C32 1.516(5)
C32 H32 1.0000
Ir3 Cl3 2.4350(9)
Ir3 N5 2.137(3)
Ir3 N6 2.128(3)
Ir3 C33 2.152(4)
Ir3 C34 2.146(4)
Ir3 C35 2.141(4)
Ir3 C36 2.170(4)
Ir3 C37 2.135(4)
N5 H5A 0.9100
N5 H5B 0.9100
N5 C48 1.502(5)
N6 H6D 0.9100
N6 H6E 0.9100
N6 C43 1.501(5)
C33 C34 1.435(6)
C33 C37 1.464(6)
C33 C38 1.490(6)
C34 C35 1.462(6)
C34 C39 1.489(6)
C35 C36 1.429(6)
C35 C40 1.496(6)
C36 C37 1.450(5)
C36 C41 1.486(5)
C37 C42 1.498(6)
C38 H38A 0.9800
C38 H38B 0.9800
C38 H38C 0.9800
C39 H39A 0.9800
C39 H39B 0.9800
C39 H39C 0.9800
C40 H40A 0.9800
C40 H40B 0.9800
C40 H40C 0.9800
C41 H41A 0.9800
C41 H41B 0.9800
C41 H41C 0.9800
C42 H42A 0.9800
C42 H42B 0.9800
C42 H42C 0.9800
C43 H43 1.0000
C43 C44 1.523(6)
C43 C48 1.537(6)
C44 H44A 0.9900
C44 H44B 0.9900
C44 C45 1.517(7)
C45 H45A 0.9900
C45 H45B 0.9900
C45 C46 1.522(6)
C46 H46A 0.9900
C46 H46B 0.9900
C46 C47 1.529(6)
C47 H47A 0.9900
C47 H47B 0.9900
C47 C48 1.515(6)
C48 H48 1.0000
Ir4 Cl4 2.4027(10)
Ir4 N7 2.126(3)
Ir4 N8 2.125(3)
Ir4 C49 2.175(4)
Ir4 C50 2.180(4)
Ir4 C51 2.171(4)
Ir4 C52 2.145(4)
Ir4 C53 2.160(4)
N7 H7D 0.9100
N7 H7E 0.9100
N7 C59 1.487(5)
N8 H8D 0.9100
N8 H8E 0.9100
N8 C64 1.506(5)
C49 C50 1.446(6)
C49 C53 1.432(5)
C49 C55 1.494(6)
C50 C51 1.426(6)
C50 C56 1.508(5)
C51 C52 1.443(5)
C51 C57 1.496(6)
C52 C53 1.447(6)
C52 C58 1.483(6)
C53 C54 1.490(5)
C54 H54A 0.9800
C54 H54B 0.9800
C54 H54C 0.9800
C55 H55A 0.9800
C55 H55B 0.9800
C55 H55C 0.9800
C56 H56A 0.9800
C56 H56B 0.9800
C56 H56C 0.9800
C57 H57A 0.9800
C57 H57B 0.9800
C57 H57C 0.9800
C58 H58A 0.9800
C58 H58B 0.9800
C58 H58C 0.9800
C59 H59 1.0000
C59 C60 1.526(6)
C59 C64 1.527(5)
C60 H60A 0.9900
C60 H60B 0.9900
C60 C61 1.525(6)
C61 H61A 0.9900
C61 H61B 0.9900
C61 C62 1.530(6)
C62 H62A 0.9900
C62 H62B 0.9900
C62 C63 1.527(6)
C63 H63A 0.9900
C63 H63B 0.9900
C63 C64 1.521(6)
C64 H64 1.0000
Cl9 C65 1.745(5)
Cl10 C65 1.773(5)
C65 H65A 0.9900
C65 H65B 0.9900

loop_
_geom_torsion_atom_site_label_1
_geom_torsion_atom_site_label_2
_geom_torsion_atom_site_label_3
_geom_torsion_atom_site_label_4
_geom_torsion
Ir1 N1 C16 C11 42.6(4)
Ir1 N1 C16 C15 167.6(3)
Ir1 N2 C11 C12 -90.9(4)
Ir1 N2 C11 C16 34.5(4)
Ir1 C1 C2 C3 60.5(3)
Ir1 C1 C2 C7 -119.1(4)
Ir1 C1 C5 C4 -62.2(3)
Ir1 C1 C5 C10 123.1(5)
Ir1 C2 C3 C4 61.7(3)
Ir1 C2 C3 C8 -120.2(4)
Ir1 C3 C4 C5 59.4(3)
Ir1 C3 C4 C9 -119.8(5)
Ir1 C4 C5 C1 62.3(3)
Ir1 C4 C5 C10 -123.0(5)
N2 C11 C12 C13 174.8(4)
N2 C11 C16 N1 -49.2(4)
N2 C11 C16 C15 -175.0(3)
C1 C2 C3 Ir1 -61.3(3)
C1 C2 C3 C4 0.4(5)
C1 C2 C3 C8 178.5(4)
C2 C1 C5 Ir1 60.0(3)
C2 C1 C5 C4 -2.3(5)
C2 C1 C5 C10 -177.0(4)
C2 C3 C4 Ir1 -61.3(3)
C2 C3 C4 C5 -1.8(5)
C2 C3 C4 C9 178.9(4)
C3 C4 C5 Ir1 -59.7(3)
C3 C4 C5 C1 2.5(5)
C3 C4 C5 C10 177.3(4)
C5 C1 C2 Ir1 -59.4(3)
C5 C1 C2 C3 1.2(5)
C5 C1 C2 C7 -178.5(4)
C6 C1 C2 Ir1 120.9(4)
C6 C1 C2 C3 -178.6(4)
C6 C1 C2 C7 1.7(7)
C6 C1 C5 Ir1 -120.3(4)
C6 C1 C5 C4 177.5(4)
C6 C1 C5 C10 2.8(7)
C7 C2 C3 Ir1 118.4(4)
C7 C2 C3 C4 -179.9(4)
C7 C2 C3 C8 -1.8(7)
C8 C3 C4 Ir1 120.7(5)
C8 C3 C4 C5 -179.9(4)
C8 C3 C4 C9 0.8(8)
C9 C4 C5 Ir1 119.5(5)
C9 C4 C5 C1 -178.2(4)
C9 C4 C5 C10 -3.4(7)
C11 C12 C13 C14 -56.4(5)
C12 C11 C16 N1 75.5(4)
C12 C11 C16 C15 -50.2(5)
C12 C13 C14 C15 56.7(5)
C13 C14 C15 C16 -54.1(5)
C14 C15 C16 N1 -72.7(5)
C14 C15 C16 C11 50.3(5)
C16 C11 C12 C13 53.3(5)
Ir2 N3 C27 C28 158.3(3)
Ir2 N3 C27 C32 34.5(4)
Ir2 N4 C32 C27 45.0(3)
Ir2 N4 C32 C31 -78.4(3)
Ir2 C17 C18 C19 60.5(3)
Ir2 C17 C18 C23 -126.0(4)
Ir2 C17 C21 C20 -62.7(3)
Ir2 C17 C21 C26 120.9(4)
Ir2 C18 C19 C20 61.1(3)
Ir2 C18 C19 C24 -123.8(4)
Ir2 C19 C20 C21 59.7(3)
Ir2 C19 C20 C25 -122.4(4)
Ir2 C20 C21 C17 63.2(3)
Ir2 C20 C21 C26 -120.4(4)
N3 C27 C28 C29 -72.1(4)
N3 C27 C32 N4 -50.8(4)
N3 C27 C32 C31 71.7(4)
C17 C18 C19 Ir2 -61.0(3)
C17 C18 C19 C20 0.1(4)
C17 C18 C19 C24 175.2(4)
C18 C17 C21 Ir2 59.8(3)
C18 C17 C21 C20 -2.8(5)
C18 C17 C21 C26 -179.3(4)
C18 C19 C20 Ir2 -61.5(3)
C18 C19 C20 C21 -1.8(4)
C18 C19 C20 C25 176.1(4)
C19 C20 C21 Ir2 -60.3(3)
C19 C20 C21 C17 2.8(5)
C19 C20 C21 C26 179.3(4)
C21 C17 C18 Ir2 -58.8(3)
C21 C17 C18 C19 1.7(4)
C21 C17 C18 C23 175.2(4)
C22 C17 C18 Ir2 120.4(4)
C22 C17 C18 C19 -179.0(4)
C22 C17 C18 C23 -5.6(7)
C22 C17 C21 Ir2 -119.4(4)
C22 C17 C21 C20 177.9(4)
C22 C17 C21 C26 1.5(7)
C23 C18 C19 Ir2 125.3(4)
C23 C18 C19 C20 -173.6(4)
C23 C18 C19 C24 1.5(6)
C24 C19 C20 Ir2 123.5(4)
C24 C19 C20 C21 -176.8(4)
C24 C19 C20 C25 1.1(7)
C25 C20 C21 Ir2 121.8(4)
C25 C20 C21 C17 -175.1(4)
C25 C20 C21 C26 1.4(7)
C27 C28 C29 C30 -52.0(5)
C28 C27 C32 N4 -176.1(3)
C28 C27 C32 C31 -53.7(4)
C28 C29 C30 C31 56.0(5)
C29 C30 C31 C32 -58.4(4)
C30 C31 C32 N4 177.5(3)
C30 C31 C32 C27 57.9(4)
C32 C27 C28 C29 50.0(4)
Ir3 N5 C48 C43 23.6(4)
Ir3 N5 C48 C47 -98.9(3)
Ir3 N6 C43 C44 174.1(3)
Ir3 N6 C43 C48 49.1(4)
Ir3 C33 C34 C35 60.5(3)
Ir3 C33 C34 C39 -118.6(4)
Ir3 C33 C37 C36 -62.9(3)
Ir3 C33 C37 C42 124.2(4)
Ir3 C34 C35 C36 62.0(3)
Ir3 C34 C35 C40 -118.7(4)
Ir3 C35 C36 C37 58.0(3)
Ir3 C35 C36 C41 -122.3(4)
Ir3 C36 C37 C33 62.3(3)
Ir3 C36 C37 C42 -125.0(4)
N6 C43 C44 C45 -73.3(5)
N6 C43 C48 N5 -46.8(4)
N6 C43 C48 C47 75.1(4)
C33 C34 C35 Ir3 -61.1(3)
C33 C34 C35 C36 0.9(5)
C33 C34 C35 C40 -179.8(4)
C34 C33 C37 Ir3 59.6(3)
C34 C33 C37 C36 -3.3(4)
C34 C33 C37 C42 -176.3(4)
C34 C35 C36 Ir3 -61.0(3)
C34 C35 C36 C37 -3.0(5)
C34 C35 C36 C41 176.6(4)
C35 C36 C37 Ir3 -58.4(3)
C35 C36 C37 C33 3.9(4)
C35 C36 C37 C42 176.6(4)
C37 C33 C34 Ir3 -59.0(3)
C37 C33 C34 C35 1.5(4)
C37 C33 C34 C39 -177.6(4)
C38 C33 C34 Ir3 120.6(4)
C38 C33 C34 C35 -178.9(4)
C38 C33 C34 C39 2.0(6)
C38 C33 C37 Ir3 -120.0(4)
C38 C33 C37 C36 177.1(4)
C38 C33 C37 C42 4.2(7)
C39 C34 C35 Ir3 118.0(4)
C39 C34 C35 C36 180.0(4)
C39 C34 C35 C40 -0.7(7)
C40 C35 C36 Ir3 119.7(4)
C40 C35 C36 C37 177.7(4)
C40 C35 C36 C41 -2.7(7)
C41 C36 C37 Ir3 122.0(4)
C41 C36 C37 C33 -175.8(4)
C41 C36 C37 C42 -3.0(7)
C43 C44 C45 C46 -51.4(5)
C44 C43 C48 N5 -172.9(3)
C44 C43 C48 C47 -51.0(5)
C44 C45 C46 C47 56.2(5)
C45 C46 C47 C48 -59.6(5)
C46 C47 C48 N5 177.4(3)
C46 C47 C48 C43 56.5(5)
C48 C43 C44 C45 48.9(5)
Ir4 N7 C59 C60 75.2(3)
Ir4 N7 C59 C64 -47.8(3)
Ir4 N8 C64 C59 -29.0(4)
Ir4 N8 C64 C63 -152.5(3)
Ir4 C49 C50 C51 60.6(3)
Ir4 C49 C50 C56 -128.1(4)
Ir4 C49 C53 C52 -59.9(3)
Ir4 C49 C53 C54 123.3(4)
Ir4 C50 C51 C52 59.7(3)
Ir4 C50 C51 C57 -119.7(4)
Ir4 C51 C52 C53 62.5(3)
Ir4 C51 C52 C58 -121.8(4)
Ir4 C52 C53 C49 60.8(3)
Ir4 C52 C53 C54 -122.3(4)
N7 C59 C60 C61 -174.8(3)
N7 C59 C64 N8 48.7(4)
N7 C59 C64 C63 172.6(3)
C49 C50 C51 Ir4 -60.6(3)
C49 C50 C51 C52 -0.9(4)
C49 C50 C51 C57 179.7(4)
C50 C49 C53 Ir4 61.4(3)
C50 C49 C53 C52 1.5(4)
C50 C49 C53 C54 -175.3(4)
C50 C51 C52 Ir4 -60.7(3)
C50 C51 C52 C53 1.8(4)
C50 C51 C52 C58 177.5(4)
C51 C52 C53 Ir4 -62.9(3)
C51 C52 C53 C49 -2.0(4)
C51 C52 C53 C54 174.8(4)
C53 C49 C50 Ir4 -61.0(3)
C53 C49 C50 C51 -0.4(4)
C53 C49 C50 C56 170.9(4)
C55 C49 C50 Ir4 125.6(4)
C55 C49 C50 C51 -173.8(4)
C55 C49 C50 C56 -2.5(6)
C55 C49 C53 Ir4 -125.4(4)
C55 C49 C53 C52 174.7(4)
C55 C49 C53 C54 -2.1(7)
C56 C50 C51 Ir4 128.5(4)
C56 C50 C51 C52 -171.9(4)
C56 C50 C51 C57 8.7(7)
C57 C51 C52 Ir4 118.7(4)
C57 C51 C52 C53 -178.8(4)
C57 C51 C52 C58 -3.1(7)
C58 C52 C53 Ir4 121.3(4)
C58 C52 C53 C49 -177.9(4)
C58 C52 C53 C54 -1.1(6)
C59 C60 C61 C62 58.0(4)
C60 C59 C64 N8 -73.4(4)
C60 C59 C64 C63 50.5(4)
C60 C61 C62 C63 -57.6(4)
C61 C62 C63 C64 54.5(5)
C62 C63 C64 N8 70.7(4)
C62 C63 C64 C59 -50.3(4)
C64 C59 C60 C61 -55.1(4)
